data_7712525
loop_
_publ_author_name
'Xu, Yan'
'Xu, Ke'
'He, Lei'
'Mu, Jie'
'Yin, Ti-Jian'
'Men, Jin-Tao'
'Ye, Qiong'

_publ_section_title
;
 Effect of Pd(II) uptake on high-temperature phase transitions in a hybrid
 organic-inorganic perovskite semiconductor.
;
_journal_issue 12
_journal_name_full 'Dalton transactions (Cambridge, England : 2003)'
_journal_page_first 3815
_journal_page_last 3820
_journal_paper_doi 10.1039/d2dt03526j
_journal_volume 52
_journal_year 2023
_chemical_formula_moiety 'C6 H14 I6 N4 Pb2 S2'
_chemical_formula_sum 'C6 H14 I6 N4 Pb2 S2'
_chemical_formula_weight 1382.13
_space_group_crystal_system orthorhombic
_space_group_IT_number 63
_space_group_name_Hall '-C 2c 2'
_space_group_name_H-M_alt 'C m c m'
_atom_sites_solution_hydrogens geom
_audit_creation_date 2023-02-14
_audit_creation_method
;
Olex2 1.5
(compiled 2022.04.07 svn.rca3783a0 for OlexSys, GUI svn.r6498)
;
_audit_update_record
;
2023-02-16 deposited with the CCDC.	2023-02-20 downloaded from the CCDC.
;
_cell_angle_alpha 90
_cell_angle_beta 90
_cell_angle_gamma 90
_cell_formula_units_Z 2
_cell_length_a 8.9920(14)
_cell_length_b 17.951(4)
_cell_length_c 8.1262(11)
_cell_measurement_reflns_used 812
_cell_measurement_temperature 416.15
_cell_measurement_theta_max 30.0870
_cell_measurement_theta_min 2.5110
_cell_volume 1311.7(4)
_computing_data_collection 'CrysAlisPro 1.171.42.63a (Rigaku OD, 2022)'
_computing_molecular_graphics 'Olex2 1.5 (Dolomanov et al., 2009)'
_computing_publication_material 'Olex2 1.5 (Dolomanov et al., 2009)'
_computing_structure_refinement 'SHELXL 2018/3 (Sheldrick, 2015)'
_computing_structure_solution 'SHELXT 2018/2 (Sheldrick, 2018)'
_diffrn_ambient_temperature 416.15
_diffrn_measured_fraction_theta_full 1.000
_diffrn_measured_fraction_theta_max 1.000
_diffrn_measurement_device_type 'Bruker APEX-II CCD'
_diffrn_measurement_method '\f and \w scans'
_diffrn_radiation_type MoK\a
_diffrn_radiation_wavelength 0.71073
_diffrn_reflns_av_R_equivalents 0.0902
_diffrn_reflns_av_unetI/netI 0.0564
_diffrn_reflns_Laue_measured_fraction_full 1.000
_diffrn_reflns_Laue_measured_fraction_max 1.000
_diffrn_reflns_limit_h_max 10
_diffrn_reflns_limit_h_min -9
_diffrn_reflns_limit_k_max 20
_diffrn_reflns_limit_k_min -19
_diffrn_reflns_limit_l_max 8
_diffrn_reflns_limit_l_min -9
_diffrn_reflns_number 2586
_diffrn_reflns_point_group_measured_fraction_full 1.000
_diffrn_reflns_point_group_measured_fraction_max 1.000
_diffrn_reflns_theta_full 23.474
_diffrn_reflns_theta_max 23.474
_diffrn_reflns_theta_min 2.269
_exptl_absorpt_coefficient_mu 20.035
_exptl_absorpt_correction_T_max 0.905
_exptl_absorpt_correction_T_min 0.825
_exptl_absorpt_correction_type multi-scan
_exptl_crystal_colour yellow
_exptl_crystal_colour_primary yellow
_exptl_crystal_density_diffrn 3.499
_exptl_crystal_description block
_exptl_crystal_F_000 1184
_exptl_crystal_size_max 0.01
_exptl_crystal_size_mid 0.008
_exptl_crystal_size_min 0.005
_refine_diff_density_max 1.269
_refine_diff_density_min -1.255
_refine_diff_density_rms 0.309
_refine_ls_extinction_method none
_refine_ls_goodness_of_fit_ref 1.093
_refine_ls_hydrogen_treatment constr
_refine_ls_matrix_type full
_refine_ls_number_parameters 54
_refine_ls_number_reflns 567
_refine_ls_number_restraints 99
_refine_ls_restrained_S_all 1.595
_refine_ls_R_factor_all 0.1056
_refine_ls_R_factor_gt 0.0872
_refine_ls_shift/su_max 0.001
_refine_ls_shift/su_mean 0.000
_refine_ls_structure_factor_coef Fsqd
_refine_ls_weighting_details 'w=1/[\s^2^(Fo^2^)+(0.2000P)^2^] where P=(Fo^2^+2Fc^2^)/3'
_refine_ls_weighting_scheme calc
_refine_ls_wR_factor_gt 0.2707
_refine_ls_wR_factor_ref 0.2945
_reflns_Friedel_coverage 0.000
_reflns_number_gt 374
_reflns_number_total 567
_reflns_threshold_expression 'I > 2\s(I)'
_cod_data_source_file d2dt03526j2.cif
_cod_data_source_block xy_2_14_416k_auto_pl
_cod_depositor_comments 'Adding full bibliography for 7712524--7712526.cif.'
_cod_database_code 7712525
_shelx_shelxl_version_number 2018/3
_shelx_space_group_comment
;
The symmetry employed for this shelxl refinement is uniquely defined
by the following loop, which should always be used as a source of
symmetry information in preference to the above space-group names.
They are only intended as comments.
;
_olex2_refinement_description
;
1. Fixed Uiso
 At 1.2 times of:
  All C(H,H) groups, All N(H) groups, All N(H,H) groups
2. Restrained distances
 S1-C1
 1.55 with sigma of 0.01
 N1-C1
 1.3 with sigma of 0.01
 S1-C3 = C3-C2 = C2-N2 = N2-C1 = C1-S1
 1.39 with sigma of 0.01
 S1-C3 = S1-C1
 1.58 with sigma of 0.001
 S1-S1_$1
 2.5 with sigma of 0.02
 N1-S1
 2.55 with sigma of 0.02
 S1-C2 \\sim C3-N2 \\sim C2-C1 \\sim N2-S1 \\sim C1-C3
 with sigma of 0.02
3. Restrained planarity
 C1, S1, C3, N2, N1, C2
 with sigma of 0.001
 S1, C3, C2, N2, C1
 with sigma of 0.1
 S1, C1, C3, C2, N2, N1
 with sigma of 0.001
4. Uiso/Uaniso restraints and constraints
Uanis(N2) \\sim Ueq, Uanis(S1) \\sim Ueq, Uanis(C1) \\sim Ueq, Uanis(C3) \\sim
Ueq, Uanis(N1) \\sim Ueq, Uanis(C2) \\sim Ueq: with sigma of 0.005 and sigma
for terminal atoms of 0.01
5. Rigid body (RIGU) restrains
 N2, S1, C1, C3, N1, C2
 with sigma for 1-2 distances of 0.001 and sigma for 1-3 distances of 0.001
6. Others
 Fixed Sof: S1(0.25) N2(0.25) H2(0.25) C1(0.25) N1(0.25) H1A(0.25) H1B(0.25)
 C3(0.25) H3A(0.25) H3B(0.25) C2(0.25) H2A(0.25) H2B(0.25)
 Fixed U11: C1(0.68776) N1(0.68935)
 Fixed U12: C1(0.00001) N1(-0.00005)
 Fixed U13: C1(-0.00001) N1(0.00005)
 Fixed U22: C1(0.68749) N1(0.6872)
 Fixed U23: C1(-0.00003) N1(0.00015)
 Fixed U33: C1(0.68752) N1(0.68877)
 Fixed X: S1(0.49632)
 Fixed Y: S1(0.304509)
 Fixed Z: S1(0.09656)
7.a Secondary CH2 refined with riding coordinates:
 C3(H3A,H3B), C2(H2A,H2B)
7.b Aromatic/amide H refined with riding coordinates:
 N2(H2)
7.c X=CH2 refined with riding coordinates:
 N1(H1A,H1B)
;
_olex2_submission_special_instructions 'No special instructions were received'

loop_
_space_group_symop_operation_xyz
'x, y, z'
'-x, -y, z+1/2'
'x, -y, -z'
'-x, y, -z+1/2'
'x+1/2, y+1/2, z'
'-x+1/2, -y+1/2, z+1/2'
'x+1/2, -y+1/2, -z'
'-x+1/2, y+1/2, -z+1/2'
'-x, -y, -z'
'x, y, -z-1/2'
'-x, y, z'
'x, -y, z-1/2'
'-x+1/2, -y+1/2, -z'
'x+1/2, y+1/2, -z-1/2'
'-x+1/2, y+1/2, z'
'x+1/2, -y+1/2, z-1/2'

loop_
_atom_site_label
_atom_site_type_symbol
_atom_site_fract_x
_atom_site_fract_y
_atom_site_fract_z
_atom_site_U_iso_or_equiv
_atom_site_adp_type
_atom_site_occupancy
_atom_site_site_symmetry_order
_atom_site_calc_flag
_atom_site_refinement_flags_posn
_atom_site_refinement_flags_adp
_atom_site_refinement_flags_occupancy
_atom_site_disorder_assembly
_atom_site_disorder_group
Pb1 Pb 1.000000 0.500000 0.500000 0.1379(13) Uani 1 4 d S T P A 2
I1 I 0.7591(3) 0.57318(19) 0.250000 0.1767(17) Uani 1 2 d S T P A 2
I2 I 1.000000 0.3619(2) 0.250000 0.185(2) Uani 1 4 d S T P A 2
S1 S 0.496320 0.304509 0.096560 0.43(4) Uani 0.25 1 d DS U P B -1
N2 N 0.4998(7) 0.365(6) 0.360(7) 0.687(4) Uani 0.25 1 d D U P B -1
H2 H 0.500833 0.372919 0.464353 0.824 Uiso 0.25 1 calc R U P B -1
C1 C 0.4977(4) 0.294(4) 0.2893(12) 0.688 Uani 0.25 1 d D TU P B -1
N1 N 0.4971(7) 0.230(6) 0.364(9) 0.688 Uani 0.25 1 d D TU P B -1
H1A H 0.497927 0.228275 0.469652 0.826 Uiso 0.25 1 calc R U P B -1
H1B H 0.495763 0.189537 0.307567 0.826 Uiso 0.25 1 calc R U P B -1
C3 C 0.4980(5) 0.3921(4) 0.081(10) 0.687(7) Uani 0.25 1 d D U P B -1
H3A H 0.585344 0.408225 0.020588 0.824 Uiso 0.25 1 calc R U P B -1
H3B H 0.410272 0.409122 0.022404 0.824 Uiso 0.25 1 calc R U P B -1
C2 C 0.4999(8) 0.421(3) 0.240(13) 0.687(6) Uani 0.25 1 d D U P B -1
H2A H 0.413447 0.452921 0.255232 0.824 Uiso 0.25 1 calc R U P B -1
H2B H 0.587903 0.452028 0.253422 0.824 Uiso 0.25 1 calc R U P B -1

loop_
_atom_site_aniso_label
_atom_site_aniso_U_11
_atom_site_aniso_U_22
_atom_site_aniso_U_33
_atom_site_aniso_U_23
_atom_site_aniso_U_13
_atom_site_aniso_U_12
Pb1 0.1446(18) 0.190(2) 0.0788(14) 0.0001(9) 0.000 0.000
I1 0.149(2) 0.255(4) 0.127(2) 0.000 0.000 0.0326(18)
I2 0.258(6) 0.172(4) 0.124(3) 0.000 0.000 0.000
S1 0.43(4) 0.43(4) 0.43(4) 0.000(5) 0.000(5) 0.000(5)
N2 0.687(8) 0.687(4) 0.687(6) 0.000(4) 0.000(5) 0.000(5)
C1 0.688 0.687 0.688 0.000 0.000 0.000
N1 0.689 0.687 0.689 0.000 0.000 0.000
C3 0.687(9) 0.687(8) 0.687(6) 0.000(4) 0.000(5) 0.000(5)
C2 0.687(9) 0.687(6) 0.686(7) 0.000(4) 0.000(5) 0.000(5)

loop_
_atom_type_symbol
_atom_type_description
_atom_type_scat_dispersion_real
_atom_type_scat_dispersion_imag
_atom_type_scat_source
C C 0.0033 0.0016 'International Tables Vol C Tables 4.2.6.8 and 6.1.1.4'
H H 0.0000 0.0000 'International Tables Vol C Tables 4.2.6.8 and 6.1.1.4'
I I -0.4742 1.8119 'International Tables Vol C Tables 4.2.6.8 and 6.1.1.4'
N N 0.0061 0.0033 'International Tables Vol C Tables 4.2.6.8 and 6.1.1.4'
Pb Pb -3.3944 10.1111 'International Tables Vol C Tables 4.2.6.8 and 6.1.1.4'
S S 0.1246 0.1234 'International Tables Vol C Tables 4.2.6.8 and 6.1.1.4'

loop_
_geom_angle_atom_site_label_1
_geom_angle_atom_site_label_2
_geom_angle_atom_site_label_3
_geom_angle
_geom_angle_site_symmetry_1
_geom_angle_site_symmetry_3
_geom_angle_publ_flag
I2 Pb1 I1 85.20(7) . . y
I2 Pb1 I1 94.80(7) 9_766 . y
I2 Pb1 I2 180.0 9_766 . y
C1 S1 C3 101.5(6) . . ?
C1 N2 H2 124.1 . . ?
C1 N2 C2 111.7(8) . . ?
C2 N2 H2 124.1 . . ?
N2 C1 S1 107.5(7) . . ?
N1 C1 S1 125(2) . . ?
N1 C1 N2 128(2) . . ?
C1 N1 H1A 120.0 . . ?
C1 N1 H1B 120.0 . . ?
H1A N1 H1B 120.0 . . ?
S1 C3 H3A 110.2 . . ?
S1 C3 H3B 110.2 . . ?
H3A C3 H3B 108.5 . . ?
C2 C3 S1 107.5(7) . . ?
C2 C3 H3A 110.2 . . ?
C2 C3 H3B 110.2 . . ?
N2 C2 H2A 109.3 . . ?
N2 C2 H2B 109.3 . . ?
C3 C2 N2 111.8(8) . . ?
C3 C2 H2A 109.3 . . ?
C3 C2 H2B 109.3 . . ?
H2A C2 H2B 107.9 . . ?

loop_
_geom_bond_atom_site_label_1
_geom_bond_atom_site_label_2
_geom_bond_distance
_geom_bond_site_symmetry_2
_geom_bond_publ_flag
Pb1 I1 3.247(2) . y
Pb1 I1 3.247(2) 11_755 y
Pb1 I1 3.247(2) 9_766 y
Pb1 I1 3.247(2) 3_566 y
Pb1 I2 3.205(3) 9_766 y
Pb1 I2 3.205(3) . y
S1 C1 1.5777(11) . ?
S1 C3 1.5780(11) . ?
N2 H2 0.8600 . ?
N2 C1 1.394(10) . ?
N2 C2 1.410(10) . ?
C1 N1 1.298(10) . ?
N1 H1A 0.8600 . ?
N1 H1B 0.8600 . ?
C3 H3A 0.9700 . ?
C3 H3B 0.9700 . ?
C3 C2 1.394(10) . ?
C2 H2A 0.9700 . ?
C2 H2B 0.9700 . ?

loop_
_geom_torsion_atom_site_label_1
_geom_torsion_atom_site_label_2
_geom_torsion_atom_site_label_3
_geom_torsion_atom_site_label_4
_geom_torsion
_geom_torsion_site_symmetry_1
_geom_torsion_site_symmetry_2
_geom_torsion_site_symmetry_3
_geom_torsion_site_symmetry_4
_geom_torsion_publ_flag
S1 C3 C2 N2 0.00(3) . . . . ?
C1 S1 C3 C2 0.000(17) . . . . ?
C1 N2 C2 C3 0.00(3) . . . . ?
C3 S1 C1 N2 0.000(13) . . . . ?
C3 S1 C1 N1 180.00(2) . . . . ?
C2 N2 C1 S1 0.00(3) . . . . ?
C2 N2 C1 N1 180.00(3) . . . . ?
